data_2101291
loop_
_publ_author_name
'Kouwijzer, M. L. C. E.'
'van Eijck, B. P.'
'Kooijman, H.'
'Kroon, J.'

_publ_section_title
;
 An extension of the <i>GROMOS</i> force field for carbohydrates,
 resulting in improvement of the crystal structure determination of
 \a-<small>D</small>-galactose
;
_journal_issue 2
_journal_name_full 'Acta Crystallographica Section B'
_journal_page_first 209
_journal_page_last 220
_journal_paper_doi 10.1107/S0108768194011262
_journal_volume 51
_journal_year 1995
_chemical_formula_sum 'C6 H12 O6'
_chemical_formula_weight 180.16
_chemical_name_systematic
;
 ?
;
_space_group_IT_number 19
_symmetry_cell_setting orthorhombic
_symmetry_space_group_name_Hall 'P 2ac 2ab'
_symmetry_space_group_name_H-M 'P 21 21 21'
_audit_creation_method SHELXL
_cell_angle_alpha 90.00
_cell_angle_beta 90.00
_cell_angle_gamma 90.00
_cell_formula_units_Z 4
_cell_length_a 5.8999(8)
_cell_length_b 7.8433(12)
_cell_length_c 15.685(4)
_cell_measurement_temperature 95(2)
_cell_volume 725.8(2)
_computing_structure_refinement 'SHELXL-93 (Sheldrick, 1993)'
_computing_structure_solution 'SHELXS-86 (Sheldrick, 1990)'
_diffrn_ambient_temperature 95(2)
_diffrn_radiation_monochromator graphite
_diffrn_radiation_source 'fine-focus sealed tube'
_diffrn_radiation_type CuKa
_diffrn_radiation_wavelength 1.54184
_diffrn_reflns_av_R_equivalents 0.0486
_diffrn_reflns_av_sigmaI/netI 0.0206
_diffrn_reflns_limit_h_max 0
_diffrn_reflns_limit_h_min -7
_diffrn_reflns_limit_k_max 9
_diffrn_reflns_limit_k_min -9
_diffrn_reflns_limit_l_max 0
_diffrn_reflns_limit_l_min -19
_diffrn_reflns_number 1512
_diffrn_reflns_theta_max 75.03
_diffrn_reflns_theta_min 5.64
_exptl_absorpt_coefficient_mu 1.307
_exptl_crystal_density_diffrn 1.649
_exptl_crystal_F_000 384
_refine_diff_density_max 0.601
_refine_diff_density_min -0.244
_refine_ls_abs_structure_details 'Flack H D (1983), Acta Cryst. A39, 876-881'
_refine_ls_abs_structure_Flack -0.4(3)
_refine_ls_extinction_method none
_refine_ls_goodness_of_fit_all 1.121
_refine_ls_goodness_of_fit_obs 1.138
_refine_ls_matrix_type full
_refine_ls_number_parameters 145
_refine_ls_number_reflns 1341
_refine_ls_number_restraints 0
_refine_ls_restrained_S_all 1.121
_refine_ls_restrained_S_obs 1.138
_refine_ls_R_factor_all 0.0611
_refine_ls_R_factor_obs 0.0590
_refine_ls_shift/esd_max -0.007
_refine_ls_shift/esd_mean 0.001
_refine_ls_structure_factor_coef Fsqd
_refine_ls_weighting_details 'w=1/[s^2^(Fo^2^)+( 0.1317P)^2^+0.1996P] where P=(Fo^2^+2Fc^2^)/3'
_refine_ls_weighting_scheme calc
_refine_ls_wR_factor_all 0.1649
_refine_ls_wR_factor_obs 0.1634
_reflns_number_observed 1283
_reflns_number_total 1341
_reflns_observed_criterion >2sigma(I)
_cod_data_source_file se0154.cif
_cod_data_source_block galactose
_cod_depositor_comments
;
The following automatic conversions were performed:
'_symmetry_cell_setting' value 'Orthorhombic' changed to 'orthorhombic'
according to '/home/saulius/struct/CIF-dictionaries/cif_core.dic'
dictionary named 'cif_core.dic' version 2.4.1 from 2010-06-29.

Automatic conversion script
Id: cif_fix_enum 1527 2010-12-29 10:47:43Z saulius 

The following automatic conversions were performed:

'_symmetry_cell_setting' value 'Orthorhombic' changed to
'orthorhombic' according to
/home/saulius/struct/CIF-dictionaries/cif_core.dic dictionary named
'cif_core.dic' version 2.4.1 from 2010-06-29.

Automatic conversion script
Id: cif_fix_values 1715 2011-07-08 13:25:40Z adriana 

The following automatic conversions were performed:

'_refine_ls_weighting_scheme' value 'calc w=1/[s^2^(Fo^2^)+(
0.1317P)^2^+0.1996P] where P=(Fo^2^+2Fc^2^)/3' was changed to 'calc'.
New tag '_refine_ls_weighting_details' was created. The value of the
new tag was set to 'w=1/[s^2^(Fo^2^)+( 0.1317P)^2^+0.1996P] where
P=(Fo^2^+2Fc^2^)/3'.

Automatic conversion script
Id: cif_fix_values 3143 2015-03-26 13:38:13Z robertas 
;
_cod_database_code 2101291

loop_
_symmetry_equiv_pos_as_xyz
'x, y, z'
'x+1/2, -y+1/2, -z'
'-x, y+1/2, -z+1/2'
'-x+1/2, -y, z+1/2'

loop_
_atom_site_aniso_label
_atom_site_aniso_U_11
_atom_site_aniso_U_22
_atom_site_aniso_U_33
_atom_site_aniso_U_12
_atom_site_aniso_U_13
_atom_site_aniso_U_23
C1 0.0198(13) 0.0124(11) 0.0131(11) 0.0017(10) -0.0021(11) -0.0001(10)
C2 0.0170(12) 0.0116(11) 0.0111(11) 0.0000(10) 0.0000(9) -0.0014(9)
C3 0.0183(12) 0.0117(11) 0.0103(11) 0.0032(10) -0.0023(10) 0.0007(9)
C4 0.0199(12) 0.0108(12) 0.0110(11) -0.0020(10) 0.0001(10) 0.0000(9)
C5 0.0189(13) 0.0122(12) 0.0114(11) 0.0008(11) 0.0000(10) -0.0005(9)
C6 0.0216(13) 0.0165(13) 0.0118(12) -0.0021(10) -0.0016(10) -0.0016(10)
O1 0.0256(10) 0.0160(10) 0.0189(9) -0.0006(8) -0.0034(8) 0.0028(8)
O2 0.0197(9) 0.0099(9) 0.0110(9) -0.0011(8) 0.0002(7) -0.0008(7)
O3 0.0210(10) 0.0144(10) 0.0132(9) 0.0035(8) -0.0054(7) -0.0004(7)
O4 0.0211(10) 0.0105(9) 0.0158(9) -0.0002(7) -0.0006(7) 0.0021(7)
O5 0.0178(10) 0.0153(9) 0.0128(9) 0.0005(7) -0.0009(7) -0.0021(7)
O6 0.0253(11) 0.0192(10) 0.0147(8) -0.0051(9) 0.0036(8) -0.0047(8)

loop_
_atom_site_label
_atom_site_fract_x
_atom_site_fract_y
_atom_site_fract_z
_atom_site_U_iso_or_equiv
_atom_site_thermal_displace_type
_atom_site_calc_flag
_atom_site_occupancy
_atom_site_type_symbol
C1 0.5172(5) 0.2544(3) 0.1541(2) 0.0151(6) Uani d 1 C
H1 0.344(7) 0.303(6) 0.174(2) 0.018 Uiso d 1 H
C2 0.6632(4) 0.1811(3) 0.2256(2) 0.0132(5) Uani d 1 C
H2 0.585(6) 0.078(5) 0.251(2) 0.016 Uiso d 1 H
C3 0.8894(4) 0.1255(3) 0.1887(2) 0.0134(6) Uani d 1 C
H3 0.944(7) 0.234(6) 0.163(2) 0.016 Uiso d 1 H
C4 0.8496(5) -0.0084(3) 0.1185(2) 0.0139(6) Uani d 1 C
H4 0.993(7) -0.040(5) 0.090(2) 0.017 Uiso d 1 H
C5 0.6889(5) 0.0689(4) 0.0523(2) 0.0141(6) Uani d 1 C
H5 0.767(7) 0.164(5) 0.034(3) 0.017 Uiso d 1 H
C6 0.6130(5) -0.0549(4) -0.0166(2) 0.0166(6) Uani d 1 C
H61 0.537(7) -0.145(6) 0.007(3) 0.020 Uiso d 1 H
H62 0.502(7) 0.009(5) -0.059(3) 0.020 Uiso d 1 H
O1 0.6248(4) 0.3977(3) 0.12220(13) 0.0202(5) Uani d 1 O
H10 0.508(8) 0.464(6) 0.092(3) 0.030 Uiso d 1 H
O2 0.6885(4) 0.3017(3) 0.29305(12) 0.0135(4) Uani d 1 O
H20 0.745(8) 0.374(6) 0.277(3) 0.020 Uiso d 1 H
O3 1.0325(4) 0.0564(3) 0.25363(13) 0.0162(5) Uani d 1 O
H30 1.077(8) 0.154(6) 0.282(3) 0.024 Uiso d 1 H
O4 0.7678(3) -0.1653(3) 0.15307(12) 0.0158(5) Uani d 1 O
H40 0.614(8) -0.163(6) 0.165(3) 0.024 Uiso d 1 H
O5 0.4816(4) 0.1246(2) 0.09139(12) 0.0153(5) Uani d 1 O
O6 0.8095(4) -0.1071(3) -0.06237(13) 0.0198(5) Uani d 1 O
H60 0.761(8) -0.180(6) -0.105(3) 0.030 Uiso d 1 H

loop_
_atom_type_symbol
_atom_type_description
_atom_type_scat_dispersion_real
_atom_type_scat_dispersion_imag
_atom_type_scat_source
C C 0.0181 0.0091 'International Tables Vol C Tables 4.2.6.8 and 6.1.1.4'
H H 0.0000 0.0000 'International Tables Vol C Tables 4.2.6.8 and 6.1.1.4'
O O 0.0492 0.0322 'International Tables Vol C Tables 4.2.6.8 and 6.1.1.4'

loop_
_geom_angle_atom_site_label_1
_geom_angle_atom_site_label_2
_geom_angle_atom_site_label_3
_geom_angle
C1 O5 C5 112.6(2)
O1 C1 O5 113.4(2)
O1 C1 C2 108.2(2)
O5 C1 C2 108.7(2)
O2 C2 C1 110.7(2)
O2 C2 C3 112.4(2)
C1 C2 C3 108.9(2)
O3 C3 C2 110.9(2)
O3 C3 C4 109.9(2)
C2 C3 C4 109.5(2)
O4 C4 C3 111.6(2)
O4 C4 C5 112.9(2)
C3 C4 C5 108.0(2)
O5 C5 C4 111.0(2)
O5 C5 C6 104.3(2)
C6 C5 C4 114.3(2)
O6 C6 C5 107.6(2)
C1 O1 H10 106(3)
C2 O2 H20 109(4)
C3 O3 H30 101(3)
C4 O4 H40 113(3)
C6 O6 H60 107(3)
O1 C1 H1 104(2)
O5 C1 H1 107(2)
C2 C1 H1 115.6(17)
O2 C2 H2 106.6(19)
C1 C2 H2 109.4(19)
C3 C2 H2 109(2)
O3 C3 H3 115(2)
C2 C3 H3 101(2)
C4 C3 H3 110(2)
O4 C4 H4 104(2)
C3 C4 H4 111(2)
C5 C4 H4 109(2)
O5 C5 H5 108(3)
C4 C5 H5 103(3)
C6 C5 H5 116(3)
O6 C6 H61 112(3)
O6 C6 H62 109(2)
C5 C6 H61 110(3)
C5 C6 H62 109(2)
H61 C6 H62 108(4)

loop_
_geom_bond_atom_site_label_1
_geom_bond_atom_site_label_2
_geom_bond_distance
O1 C1 1.384(3)
O2 C2 1.427(4)
O3 C3 1.430(4)
O4 C4 1.429(3)
O5 C5 1.436(3)
O6 C6 1.424(4)
C1 C2 1.527(4)
C2 C3 1.519(4)
C3 C4 1.540(4)
C4 C5 1.531(4)
C5 C6 1.520(4)
O1 H10 0.98(5)
O2 H20 0.70(5)
O3 H30 0.92(5)
O4 H40 0.93(5)
O6 H60 0.93(5)
C1 H1 1.13(4)
C2 H2 1.01(4)
C3 H3 1.00(4)
C4 H4 0.99(4)
C5 H5 0.92(4)
C6 H61 0.92(5)
C6 H62 1.06(4)

loop_
_cod_related_entry_id
_cod_related_entry_database
_cod_related_entry_code
1 ChemSpider 388480
